data_1557641
loop_
_publ_author_name
'Furuseth, S.'
'Karlsen, J.'
'Mostad, A.'
'Romming, C.'
'Salmen, R.'
'Tonnesen, H. H.'

_publ_section_title
;
 N4-(7-Chloro-4-quinolinyl)-N1,N1-diethyl-1,4-pentanediamine. An X-Ray
 Diffraction Study of Chloroquine Diphosphate Hydrate
;
_journal_name_full 'Acta Chemica Scandinavica'
_journal_page_first 741
_journal_page_last 745
_journal_paper_doi 10.3891/acta.chem.scand.44-0741
_journal_volume 44
_journal_year 1990
_chemical_formula_sum 'C18 H32 Cl N3 O9 P2'
_chemical_formula_weight 531.57
_chemical_name_common
;
Chloroquine Diphosphate Hydrate
;
_space_group_IT_number 14
_space_group_name_Hall '-P 2ybc'
_space_group_name_H-M_alt 'P 1 21/c 1'
_symmetry_cell_setting monoclinic
_symmetry_Int_Tables_number 14
_symmetry_space_group_name_Hall '-P 2ybc'
_symmetry_space_group_name_H-M 'P 1 21/c 1'
_cell_angle_alpha 90.
_cell_angle_beta 105.16(2)
_cell_angle_gamma 90.
_cell_formula_units_Z 4
_cell_length_a 9.719(3)
_cell_length_b 16.813(4)
_cell_length_c 15.659(2)
_cell_volume 2469.7(10)
_diffrn_ambient_temperature 150
_diffrn_radiation_probe x-ray
_diffrn_radiation_type MoK\a
_diffrn_radiation_wavelength 0.71069
_exptl_absorpt_coefficient_mu 0.10
_exptl_crystal_density_diffrn 1.418
_exptl_crystal_F_000 1104
_refine_ls_goodness_of_fit_ref 2.19
_refine_ls_number_parameters 471
_refine_ls_number_reflns 3254
_refine_ls_R_factor_gt 0.044
_refine_ls_wR_factor_gt 0.045
_cod_data_source_file Acta-Chem-Scand-1990-44-741.cif
_cod_data_source_block 1
_cod_depositor_comments 'Year is 1990 not 1996'
_cod_original_cell_volume 2469.8
_cod_original_sg_symbol_H-M 'P 21/c'
_cod_database_code 1557641

loop_
_space_group_symop_id
_space_group_symop_operation_xyz
1 x,y,z
2 -x,1/2+y,1/2-z
3 -x,-y,-z
4 x,1/2-y,1/2+z

loop_
_atom_site_label
_atom_site_type_symbol
_atom_site_thermal_displace_type
_atom_site_fract_x
_atom_site_fract_y
_atom_site_fract_z
_atom_site_occupancy
_atom_site_U_iso_or_equiv
_atom_site_calc_flag
_atom_site_refinement_flags
_atom_site_disorder_assembly
_atom_site_disorder_group
Cl Cl Uiso 0.35891(9) 0.08041(5) 0.21662(5) 1.000 0.0270 . . . .
P1 P Uiso 0.98273(9) 0.13795(5) 0.22419(6) 1.000 0.0210 . . . .
P2 P Uiso 1.05010(10) -0.10989(5) 0.25505(6) 1.000 0.0240 . . . .
N1 N Uiso 0.7013(3) 0.0980(2) 0.0221(2) 1.000 0.0190 . . . .
N2 N Uiso 0.3848(3) 0.1184(2) -0.2117(2) 1.000 0.0210 . . . .
N3 N Uiso 0.1556(3) -0.1317(2) -0.4151(2) 1.000 0.0220 . . . .
C1 C Uiso 0.7331(3) 0.1014(2) -0.0554(2) 1.000 0.0210 . . . .
C2 C Uiso 0.6322(3) 0.1107(2) -0.1335(2) 1.000 0.0200 . . . .
C3 C Uiso 0.4863(3) 0.1140(2) -0.1352(2) 1.000 0.0180 . . . .
C4 C Uiso 0.4506(3) 0.1089(2) -0.0512(2) 1.000 0.0180 . . . .
C5 C Uiso 0.3087(3) 0.1087(2) -0.0420(2) 1.000 0.0200 . . . .
C6 C Uiso 0.2814(3) 0.1006(2) 0.0388(2) 1.000 0.0210 . . . .
C7 C Uiso 0.3950(4) 0.0928(2) 0.1148(2) 1.000 0.0220 . . . .
C8 C Uiso 0.5347(3) 0.0943(2) 0.1099(2) 1.000 0.0200 . . . .
C9 C Uiso 0.5622(3) 0.1007(2) 0.0273(2) 1.000 0.0180 . . . .
C10 C Uiso 0.4141(3) 0.1246(2) -0.2990(2) 1.000 0.0230 . . . .
C11 C Uiso 0.4308(4) 0.2112(2) -0.3227(2) 1.000 0.0290 . . . .
O11 O Uiso 0.8604(2) 0.17930(10) 0.2501(2) 1.000 0.0240 . . . .
C12 C Uiso 0.2958(4) 0.0827(2) -0.3677(2) 1.000 0.0240 . . . .
O12 O Uiso 1.0754(3) 0.20040(10) 0.1907(2) 1.000 0.0310 . . . .
C13 C Uiso 0.2895(4) -0.0062(2) -0.3533(2) 1.000 0.0250 . . . .
O13 O Uiso 1.0808(2) 0.09930(10) 0.3098(2) 1.000 0.0260 . . . .
C14 C Uiso 0.1728(4) -0.0434(2) -0.4249(2) 1.000 0.0220 . . . .
O14 O Uiso 0.9361(2) 0.07490(10) 0.1538(2) 1.000 0.0260 . . . .
C15 C Uiso 0.0212(4) -0.1577(2) -0.4824(2) 1.000 0.0260 . . . .
C16 C Uiso -0.0161(4) -0.2438(2) -0.4741(3) 1.000 0.0370 . . . .
C17 C Uiso 0.2853(4) -0.1799(2) -0.4156(2) 1.000 0.0290 . . . .
C18 C Uiso 0.3231(5) -0.1806(3) -0.5029(3) 1.000 0.0580 . . . .
O21 O Uiso 1.0409(2) -0.06830(10) 0.16370(10) 1.000 0.0240 . . . .
O22 O Uiso 1.1815(2) -0.16710(10) 0.2673(2) 1.000 0.0260 . . . .
O23 O Uiso 0.9157(2) -0.15800(10) 0.2480(2) 1.000 0.0340 . . . .
O24 O Uiso 1.0838(3) -0.04900(10) 0.3281(2) 1.000 0.0380 . . . .
O1 O Uiso 0.3834(5) 0.0189(3) 0.4208(3) 0.640 0.0680 . . . .
O2 O Uiso 0.3311(6) 0.1850(4) 0.4035(4) 0.550 0.0770 . . . .
H1 H Uiso 0.828(3) 0.099(2) -0.055(2) 1.000 0.015(8) . . . .
H2 H Uiso 0.661(3) 0.114(2) -0.183(2) 1.000 0.033(9) . . . .
H5 H Uiso 0.233(3) 0.117(2) -0.092(2) 1.000 0.018(8) . . . .
H6 H Uiso 0.187(3) 0.102(2) 0.046(2) 1.000 0.020(8) . . . .
H8 H Uiso 0.607(3) 0.087(2) 0.165(2) 1.000 0.035(9) . . . .
H11 H Uiso 0.772(3) 0.089(2) 0.071(2) 1.000 0.030(9) . . . .
H21 H Uiso 0.302(3) 0.125(2) -0.213(2) 1.000 0.019(8) . . . .
H31 H Uiso 0.144(3) -0.140(2) -0.456(2) 1.000 0.030(9) . . . .
H101 H Uiso 0.500(3) 0.093(2) -0.297(2) 1.000 0.019(8) . . . .
H111 H Uiso 0.506(3) 0.237(2) -0.281(2) 1.000 0.030(9) . . . .
H112 H Uiso 0.338(3) 0.243(2) -0.330(2) 1.000 0.031(9) . . . .
H113 H Uiso 0.446(3) 0.216(2) -0.384(2) 1.000 0.040(10) . . . .
H121 H Uiso 0.309(3) 0.093(2) -0.429(2) 1.000 0.017(8) . . . .
H122 H Uiso 0.208(3) 0.106(2) -0.367(2) 1.000 0.026(9) . . . .
H131 H Uiso 0.268(3) -0.019(2) -0.298(2) 1.000 0.018(8) . . . .
H132 H Uiso 0.382(3) -0.030(2) -0.354(2) 1.000 0.026(9) . . . .
H141 H Uiso 0.183(3) -0.037(2) -0.483(2) 1.000 0.018(8) . . . .
H142 H Uiso 0.080(3) -0.022(2) -0.428(2) 1.000 0.033(9) . . . .
H151 H Uiso 0.034(3) -0.145(2) -0.536(2) 1.000 0.040(10) . . . .
H152 H Uiso -0.054(4) -0.122(2) -0.471(2) 1.000 0.040(10) . . . .
H161 H Uiso -0.018(4) -0.257(2) -0.412(2) 1.000 0.050(10) . . . .
H162 H Uiso -0.105(4) -0.256(2) -0.514(2) 1.000 0.050(10) . . . .
H163 H Uiso 0.048(4) -0.277(2) -0.495(2) 1.000 0.040(10) . . . .
H171 H Uiso 0.362(3) -0.156(2) -0.370(2) 1.000 0.014(8) . . . .
H172 H Uiso 0.267(3) -0.235(2) -0.399(2) 1.000 0.024(9) . . . .
H181 H Uiso 0.346(4) -0.128(2) -0.519(2) 1.000 0.040(10) . . . .
H182 H Uiso 0.410(4) -0.214(2) -0.497(2) 1.000 0.060(10) . . . .
H183 H Uiso 0.247(5) -0.207(3) -0.555(3) 1.000 0.10(2) . . . .
Ho12 H Uiso 1.081(5) 0.246(3) 0.212(3) 1.000 0.10(2) . . . .
Ho13 H Uiso 1.085(5) 0.049(3) 0.307(3) 1.000 0.090(10) . . . .
Ho21 H Uiso 1.013(4) -0.027(2) 0.166(2) 1.000 0.040(10) . . . .
Ho22 H Uiso 1.166(4) -0.213(2) 0.264(2) 1.000 0.050(10) . . . .
H991 H Uiso 0.25(3) 0.16(2) 0.40(2) 1.000 0.40(10) . . . .

loop_
_atom_type_symbol
_atom_type_description
_atom_type_scat_dispersion_real
_atom_type_scat_dispersion_imag
_atom_type_scat_source
C C 0.0033 0.0016 ' International Tables Vol C Tables 4.2.6.8 and 6.1.1.4'
H H 0.0000 0.0000 ' International Tables Vol C Tables 4.2.6.8 and 6.1.1.4'
Cl Cl 0.1484 0.1585 ' International Tables Vol C Tables 4.2.6.8 and 6.1.1.4'
N N 0.0061 0.0033 ' International Tables Vol C Tables 4.2.6.8 and 6.1.1.4'
O O 0.0106 0.0060 ' International Tables Vol C Tables 4.2.6.8 and 6.1.1.4'
P P 0.1023 0.0942 ' International Tables Vol C Tables 4.2.6.8 and 6.1.1.4'

loop_
_geom_angle_atom_site_label_1
_geom_angle_atom_site_label_2
_geom_angle_atom_site_label_3
_geom_angle
_geom_angle_site_symmetry_1
_geom_angle_site_symmetry_2
_geom_angle_site_symmetry_3
_geom_angle_publ_flag
O12 P1 O14 108.44(15) . . . yes
O13 P1 O14 109.40(13) . . . yes
O11 P1 O14 114.14(14) . . . yes
O11 P1 O12 110.01(13) . . . yes
O11 P1 O13 107.70(15) . . . yes
O12 P1 O13 106.91(14) . . . yes
O23 P2 O24 115.48(16) . . . yes
O22 P2 O24 108.38(16) . . . yes
O21 P2 O22 103.55(14) . . . yes
O21 P2 O23 109.14(14) . . . yes
O21 P2 O24 109.74(12) . . . yes
O22 P2 O23 109.87(11) . . . yes
C1 N1 C9 121.3(3) . . . yes
C3 N2 C10 124.0(3) . . . yes
C14 N3 C17 114.6(3) . . . yes
C14 N3 C15 108.2(3) . . . yes
C15 N3 C17 114.5(3) . . . yes
C9 N1 H11 120.0(19) . . . no
N1 C1 C2 122.7(3) . . . yes
C1 N1 H11 118.5(19) . . . no
C3 N2 H21 122(2) . . . no
C10 N2 H21 114(2) . . . no
C1 C2 C3 120.3(3) . . . no
C2 C3 C4 117.3(3) . . . no
N2 C3 C4 121.3(3) . . . yes
C17 N3 H31 79(3) . . . no
C14 N3 H31 96(3) . . . no
N2 C3 C2 121.3(3) . . . yes
C15 N3 H31 49(3) . . . no
C3 C4 C5 124.1(3) . . . no
C3 C4 C9 118.9(3) . . . no
C5 C4 C9 117.0(3) . . . no
C4 C5 C6 121.5(3) . . . no
C5 C6 C7 119.7(3) . . . no
Cl C7 C8 119.5(2) . . . yes
C6 C7 C8 121.3(3) . . . no
Cl C7 C6 119.2(3) . . . yes
C7 C8 C9 118.9(3) . . . no
N1 C9 C4 119.5(3) . . . yes
N1 C9 C8 118.9(3) . . . yes
C4 C9 C8 121.6(3) . . . no
N2 C10 C12 109.2(3) . . . yes
C11 C10 C12 112.2(3) . . . no
N2 C10 C11 110.7(3) . . . yes
C10 C12 C13 113.8(3) . . . no
C12 C13 C14 110.5(3) . . . no
N3 C14 C13 114.5(3) . . . yes
N3 C15 C16 113.7(3) . . . yes
N3 C17 C18 114.5(3) . . . yes
C2 C1 H1 119.7(19) . . . no
N1 C1 H1 117.6(19) . . . no
C1 C2 H2 118(2) . . . no
C3 C2 H2 122(2) . . . no
C4 C5 H5 119.1(19) . . . no
C6 C5 H5 119.4(19) . . . no
C7 C6 H6 118.1(18) . . . no
C5 C6 H6 122.2(18) . . . no
C7 C8 H8 116.3(18) . . . no
C9 C8 H8 124.6(18) . . . no
N2 C10 H101 107.5(18) . . . no
C11 C10 H101 112.4(19) . . . no
C12 C10 H101 104.5(19) . . . no
C10 C11 H113 111.0(19) . . . no
C10 C11 H111 113(2) . . . no
H112 C11 H113 101(2) . . . no
H111 C11 H112 110(3) . . . no
C10 C11 H112 112.2(18) . . . no
H111 C11 H113 110(3) . . . no
C13 C12 H121 109.2(19) . . . no
P1 O12 Ho12 118(3) . . . no
C10 C12 H122 108.5(19) . . . no
C10 C12 H121 109.2(18) . . . no
H121 C12 H122 106(3) . . . no
C13 C12 H122 110(2) . . . no
P1 O13 Ho13 113(3) . . . no
H131 C13 H132 109(3) . . . no
C12 C13 H131 112(2) . . . no
C12 C13 H132 109(2) . . . no
C14 C13 H131 106.1(19) . . . no
C14 C13 H132 109.5(18) . . . no
N3 C14 H142 104(2) . . . no
C13 C14 H141 114.9(19) . . . no
N3 C14 H141 105(2) . . . no
H141 C14 H142 104(3) . . . no
C13 C14 H142 113.4(19) . . . no
N3 C15 H151 106(2) . . . no
H151 C15 H152 108(3) . . . no
N3 C15 H31 23.6(14) . . . no
C16 C15 H151 114(2) . . . no
N3 C15 H152 104(2) . . . no
C16 C15 H31 116.8(16) . . . no
H31 C15 H152 120(3) . . . no
C16 C15 H152 111(2) . . . no
H31 C15 H151 84(2) . . . no
C15 C16 H162 111(2) . . . no
C15 C16 H161 111(2) . . . no
H161 C16 H163 113(3) . . . no
C15 C16 H163 110(2) . . . no
H161 C16 H162 110(3) . . . no
H162 C16 H163 102(3) . . . no
C18 C17 H171 110.3(18) . . . no
N3 C17 H171 104.9(19) . . . no
N3 C17 H172 107.2(18) . . . no
C18 C17 H172 109.5(18) . . . no
H171 C17 H172 110(3) . . . no
H182 C18 H183 104(3) . . . no
C17 C18 H181 111(2) . . . no
C17 C18 H182 108.8(18) . . . no
C17 C18 H183 115(3) . . . no
H181 C18 H182 107(3) . . . no
H181 C18 H183 111(3) . . . no
P2 O21 Ho21 108(2) . . . no
P2 O22 Ho22 117(3) . . . no

loop_
_geom_bond_atom_site_label_1
_geom_bond_atom_site_label_2
_geom_bond_distance
_geom_bond_site_symmetry_1
_geom_bond_site_symmetry_2
_geom_bond_publ_flag
Cl C7 1.732(3) . . yes
P1 O13 1.568(3) . . yes
P1 O14 1.511(3) . . yes
P1 O11 1.521(2) . . yes
P1 O12 1.561(3) . . yes
P2 O21 1.5736(19) . . yes
P2 O22 1.570(2) . . yes
P2 O24 1.506(3) . . yes
P2 O23 1.516(2) . . yes
N1 C9 1.376(4) . . yes
N1 C1 1.330(4) . . yes
N2 C10 1.471(4) . . yes
N2 C3 1.340(4) . . yes
N3 C17 1.500(5) . . yes
N3 C14 1.506(5) . . yes
N3 C15 1.513(5) . . yes
N1 H11 0.90(3) . . no
C1 C2 1.362(4) . . no
C2 C3 1.412(4) . . no
N2 H21 0.81(3) . . no
C3 C4 1.448(4) . . no
N3 H31 0.64(3) . . no
C4 C9 1.417(4) . . no
C4 C5 1.424(4) . . no
C5 C6 1.366(4) . . no
C6 C7 1.402(5) . . no
C7 C8 1.380(5) . . no
C8 C9 1.392(4) . . no
C10 C11 1.522(5) . . no
C10 C12 1.526(5) . . no
C12 C13 1.515(5) . . no
C13 C14 1.507(5) . . no
C15 C16 1.506(5) . . no
C17 C18 1.506(6) . . no
C1 H1 0.92(3) . . no
C2 H2 0.89(3) . . no
C5 H5 0.93(3) . . no
C6 H6 0.95(3) . . no
C8 H8 0.97(3) . . no
C10 H101 0.98(3) . . no
C11 H113 1.01(3) . . no
C11 H112 1.03(3) . . no
C11 H111 0.95(3) . . no
C12 H121 1.02(3) . . no
O12 Ho12 0.83(5) . . no
C12 H122 0.94(3) . . no
O13 Ho13 0.85(5) . . no
C13 H132 0.99(3) . . no
C13 H131 0.97(3) . . no
C14 H142 0.96(3) . . no
C14 H141 0.95(3) . . no
C15 H152 1.00(4) . . no
C15 H31 1.19(3) . . no
C15 H151 0.91(3) . . no
C16 H163 0.96(4) . . no
C16 H161 1.00(3) . . no
C16 H162 0.95(4) . . no
C17 H172 0.99(3) . . no
C17 H171 0.97(3) . . no
C18 H181 0.96(3) . . no
C18 H182 1.00(4) . . no
C18 H183 1.05(5) . . no
O21 Ho21 0.75(3) . . no
O22 Ho22 0.79(3) . . no
O2 H991 0.9(3) . . no

loop_
_geom_hbond_atom_site_label_D
_geom_hbond_atom_site_label_H
_geom_hbond_atom_site_label_A
_geom_hbond_distance_DH
_geom_hbond_distance_HA
_geom_hbond_distance_DA
_geom_hbond_angle_DHA
_geom_hbond_site_symmetry_A
_geom_hbond_publ_flag
O12 Ho12 O23 0.83(5) 1.73(5) 2.560(3) 177(6) 2_755 yes
O13 Ho13 O24 0.85(5) 1.68(5) 2.509(3) 165(5) . yes
O21 Ho21 O14 0.75(3) 1.86(3) 2.603(3) 172(3) . yes
O22 Ho22 O11 0.79(3) 1.83(3) 2.618(3) 175(3) 2_745 yes
N1 H11 O14 0.90(3) 1.79(3) 2.674(4) 168(3) . yes
N2 H21 O23 0.81(3) 2.12(3) 2.903(4) 165(3) 3_655 yes
O2 H991 O13 0.9(3) 2.1(3) 2.878(7) 142.00 1_455 yes
C1 H1 O21 0.92(3) 2.43(3) 3.156(4) 135(2) 3_755 yes
C2 H2 O22 0.89(3) 2.44(3) 3.248(4) 151(3) 3_755 yes
C5 H5 O23 0.93(3) 2.59(3) 3.489(4) 163(3) 3_655 yes

loop_
_geom_torsion_atom_site_label_1
_geom_torsion_atom_site_label_2
_geom_torsion_atom_site_label_3
_geom_torsion_atom_site_label_4
_geom_torsion
_geom_torsion_site_symmetry_1
_geom_torsion_site_symmetry_2
_geom_torsion_site_symmetry_3
_geom_torsion_site_symmetry_4
_geom_torsion_publ_flag
C9 N1 C1 C2 2.5(5) . . . . no
C1 N1 C9 C4 -1.3(5) . . . . no
C1 N1 C9 C8 177.9(3) . . . . no
C10 N2 C3 C2 -3.5(5) . . . . no
C10 N2 C3 C4 179.3(3) . . . . no
C3 N2 C10 C11 -88.0(4) . . . . no
C3 N2 C10 C12 147.9(3) . . . . no
C15 N3 C14 C13 171.1(3) . . . . no
C17 N3 C14 C13 -59.9(4) . . . . no
C14 N3 C15 C16 -174.6(3) . . . . no
C17 N3 C15 C16 56.3(4) . . . . no
C14 N3 C17 C18 -67.5(4) . . . . no
C15 N3 C17 C18 58.4(4) . . . . no
N1 C1 C2 C3 -2.6(5) . . . . no
C1 C2 C3 N2 -176.0(3) . . . . no
C1 C2 C3 C4 1.3(5) . . . . no
N2 C3 C4 C5 -0.5(5) . . . . no
N2 C3 C4 C9 177.1(3) . . . . no
C2 C3 C4 C5 -177.8(3) . . . . no
C2 C3 C4 C9 -0.2(5) . . . . no
C3 C4 C5 C6 177.4(3) . . . . no
C9 C4 C5 C6 -0.3(5) . . . . no
C3 C4 C9 N1 0.2(5) . . . . no
C3 C4 C9 C8 -179.0(3) . . . . no
C5 C4 C9 N1 178.0(3) . . . . no
C5 C4 C9 C8 -1.2(5) . . . . no
C4 C5 C6 C7 0.4(5) . . . . no
C5 C6 C7 Cl -178.6(3) . . . . no
C5 C6 C7 C8 1.0(5) . . . . no
Cl C7 C8 C9 177.1(3) . . . . no
C6 C7 C8 C9 -2.4(5) . . . . no
C7 C8 C9 N1 -176.6(3) . . . . no
C7 C8 C9 C4 2.6(5) . . . . no
N2 C10 C12 C13 -65.0(4) . . . . no
C11 C10 C12 C13 171.9(3) . . . . no
C10 C12 C13 C14 -178.6(3) . . . . no
C12 C13 C14 N3 -178.6(3) . . . . no
